data_4132296
loop_
_publ_author_name
'Hashim, Mohamed I.'
'Le, Ha T. M.'
'Chen, Teng-Hao'
'Chen, Yu-Sheng'
'Daugulis, Olafs'
'Hsu, Chia-Wei'
'Jacobson, Allan J.'
'Kaveevivitchai, Watchareeya'
'Liang, Xiao'
'Makarenko, Tatyana'
'Miljani\'c, Ognjen \<S'
'Popovs, Ilja'
'Tran, Hung Vu'
'Wang, Xiqu'
'Wu, Chia-Hua'
'Wu, Judy I.'

_publ_section_title
;
 Dissecting Porosity in Molecular Crystals: Influence of Geometry,
 Hydrogen Bonding, and [\p&#x00B7;&#x00B7;&#x00B7;\p] Stacking on the
 Solid-State Packing of Fluorinated Aromatics.
;
_journal_issue 18
_journal_name_full 'Journal of the American Chemical Society'
_journal_page_first 6014
_journal_page_last 6026
_journal_paper_doi 10.1021/jacs.8b02869
_journal_volume 140
_journal_year 2018
_chemical_formula_moiety 'C28 H18 F8 N4, 2(C H4 O)'
_chemical_formula_sum 'C30 H26 F8 N4 O2'
_chemical_formula_weight 626.55
_space_group_IT_number 2
_space_group_name_Hall '-P 1'
_space_group_name_H-M_alt 'P -1'
_symmetry_cell_setting triclinic
_symmetry_space_group_name_Hall '-P 1'
_symmetry_space_group_name_H-M 'P -1'
_atom_sites_solution_hydrogens difmap
_atom_sites_solution_primary direct
_atom_sites_solution_secondary difmap
_cell_angle_alpha 93.693(3)
_cell_angle_beta 100.002(3)
_cell_angle_gamma 106.443(4)
_cell_formula_units_Z 1
_cell_length_a 8.6710(4)
_cell_length_b 8.9923(4)
_cell_length_c 9.2524(3)
_cell_measurement_reflns_used 5079
_cell_measurement_temperature 150
_cell_measurement_theta_max 28.341
_cell_measurement_theta_min 3.444
_cell_volume 676.46(5)
_computing_cell_refinement
;
        CrysAlisPro, Agilent Technologies,
        Version 1.171.37.31 (release 14-01-2014 CrysAlis171 .NET)
        (compiled Jan 14 2014,18:38:05)
;
_computing_data_collection
;
        CrysAlisPro, Agilent Technologies,
        Version 1.171.37.31 (release 14-01-2014 CrysAlis171 .NET)
        (compiled Jan 14 2014,18:38:05)
;
_computing_data_reduction
;
        CrysAlisPro, Agilent Technologies,
        Version 1.171.37.31 (release 14-01-2014 CrysAlis171 .NET)
        (compiled Jan 14 2014,18:38:05)
;
_computing_structure_refinement 'SHELXL-2013 (Sheldrick, 2013)'
_computing_structure_solution 'SHELXS-2013 (Sheldrick, 2013)'
_diffrn_ambient_temperature 150
_diffrn_detector_area_resol_mean 10.3795
_diffrn_measured_fraction_theta_full 0.999
_diffrn_measured_fraction_theta_max 0.999
_diffrn_measurement_device_type 'Xcalibur, Atlas, Gemini ultra'
_diffrn_measurement_method '\w scans'
_diffrn_radiation_monochromator graphite
_diffrn_radiation_type MoK\a
_diffrn_radiation_wavelength 0.71073
_diffrn_reflns_av_R_equivalents 0.0397
_diffrn_reflns_av_unetI/netI 0.0506
_diffrn_reflns_Laue_measured_fraction_full 0.999
_diffrn_reflns_Laue_measured_fraction_max 0.999
_diffrn_reflns_limit_h_max 10
_diffrn_reflns_limit_h_min -10
_diffrn_reflns_limit_k_max 11
_diffrn_reflns_limit_k_min -11
_diffrn_reflns_limit_l_max 11
_diffrn_reflns_limit_l_min -11
_diffrn_reflns_number 13822
_diffrn_reflns_point_group_measured_fraction_full 0.999
_diffrn_reflns_point_group_measured_fraction_max 0.999
_diffrn_reflns_theta_full 25.242
_diffrn_reflns_theta_max 26.372
_diffrn_reflns_theta_min 2.889
_diffrn_source 'Enhance (Mo) X-ray Source'
_exptl_absorpt_coefficient_mu 0.136
_exptl_absorpt_correction_T_max 1
_exptl_absorpt_correction_T_min 0.95061
_exptl_absorpt_correction_type multi-scan
_exptl_absorpt_process_details
;
        CrysAlisPro, Agilent Technologies,
        Version 1.171.37.31 (release 14-01-2014 CrysAlis171 .NET)
        (compiled Jan 14 2014,18:38:05)
        Empirical absorption correction using spherical harmonics,
 implemented in SCALE3 ABSPACK scaling algorithm.
;
_exptl_crystal_colour Colorless
_exptl_crystal_density_diffrn 1.538
_exptl_crystal_description 'Triangluar prism'
_exptl_crystal_F_000 322
_exptl_crystal_size_max 0.2
_exptl_crystal_size_mid 0.2
_exptl_crystal_size_min 0.1
_refine_diff_density_max 0.25
_refine_diff_density_min -0.21
_refine_diff_density_rms 0.049
_refine_ls_extinction_method none
_refine_ls_goodness_of_fit_ref 0.99
_refine_ls_hydrogen_treatment refall
_refine_ls_matrix_type full
_refine_ls_number_parameters 251
_refine_ls_number_reflns 2771
_refine_ls_number_restraints 0
_refine_ls_restrained_S_all 0.99
_refine_ls_R_factor_all 0.0541
_refine_ls_R_factor_gt 0.0397
_refine_ls_shift/su_max 0
_refine_ls_shift/su_mean 0
_refine_ls_structure_factor_coef Fsqd
_refine_ls_weighting_details 'w=1/[\s^2^(Fo^2^)+(0.1000P)^2^] where P=(Fo^2^+2Fc^2^)/3'
_refine_ls_weighting_scheme calc
_refine_ls_wR_factor_ref 0.1385
_reflns_number_gt 2178
_reflns_number_total 2771
_reflns_threshold_expression 'I > 2\s(I)'
_cod_data_source_file ja8b02869_si_004.cif
_cod_data_source_block 5cif_hof2_p14ccw81
_cod_database_code 4132296

loop_
_space_group_symop_operation_xyz
'x, y, z'
'-x, -y, -z'

loop_
_atom_site_label
_atom_site_fract_x
_atom_site_fract_y
_atom_site_fract_z
_atom_site_U_iso_or_equiv
_atom_site_adp_type
_atom_site_calc_flag
_atom_site_occupancy
_atom_site_type_symbol
O1 0.00458(16) 0.15394(14) 0.36843(13) 0.0334(3) Uani d 1 O
C15 0.1626(3) 0.2006(3) 0.3325(3) 0.0489(6) Uani d 1 C
H9 0.527(3) 1.134(2) 0.174(2) 0.032(5) Uiso d 1 H
H8 0.706(3) 1.119(3) 0.228(2) 0.041(6) Uiso d 1 H
H6 0.205(3) 0.702(2) 0.588(2) 0.033(5) Uiso d 1 H
H3 0.067(2) 0.467(2) -0.297(2) 0.032(5) Uiso d 1 H
H7 0.552(3) 0.972(2) 0.141(2) 0.036(5) Uiso d 1 H
H5 0.361(3) 0.638(2) 0.604(2) 0.041(6) Uiso d 1 H
H2 0.250(3) 0.174(3) -0.037(2) 0.044(6) Uiso d 1 H
H4 0.242(3) 0.625(2) 0.446(2) 0.036(5) Uiso d 1 H
H10 0.151(4) 0.192(4) 0.225(3) 0.084(9) Uiso d 1 H
H11 0.219(4) 0.309(4) 0.375(3) 0.089(10) Uiso d 1 H
H12 0.226(4) 0.133(4) 0.373(3) 0.098(11) Uiso d 1 H
H1 0.115(5) 0.055(4) -0.272(4) 0.116(12) Uiso d 1 H
H13 0.008(5) 0.200(5) 0.451(4) 0.128(13) Uiso d 1 H
F2 0.09358(12) 0.66010(11) -0.09947(10) 0.0301(3) Uani d 1 F
F4 0.20766(12) 0.88678(11) 0.12094(10) 0.0299(3) Uani d 1 F
F1 0.43095(13) 0.38317(11) 0.14388(10) 0.0296(3) Uani d 1 F
F3 0.54320(13) 0.61032(11) 0.36369(10) 0.0303(3) Uani d 1 F
C10 0.44161(19) 0.88455(18) 0.38055(16) 0.0217(4) Uani d 1 C
C4 0.2552(2) 0.50930(18) 0.01135(16) 0.0217(4) Uani d 1 C
C7 0.3796(2) 0.75801(18) 0.25254(16) 0.0222(4) Uani d 1 C
C5 0.3717(2) 0.50636(19) 0.13452(17) 0.0232(4) Uani d 1 C
C9 0.2055(2) 0.64351(19) 0.01367(17) 0.0238(4) Uani d 1 C
C3 0.1910(2) 0.38185(19) -0.11050(16) 0.0245(4) Uani d 1 C
C6 0.4315(2) 0.62602(19) 0.24978(16) 0.0230(4) Uani d 1 C
C8 0.2649(2) 0.76252(18) 0.12975(17) 0.0229(4) Uani d 1 C
N1 0.1247(2) 0.15199(19) -0.24549(16) 0.0353(4) Uani d 1 N
C14 0.2961(2) 0.69184(19) 0.53946(19) 0.0265(4) Uani d 1 C
N2 0.0672(2) 0.24657(18) -0.33192(16) 0.0347(4) Uani d 1 N
C13 0.5830(2) 1.0675(2) 0.21381(18) 0.0268(4) Uani d 1 C
C12 0.5400(2) 1.03197(18) 0.36173(16) 0.0227(4) Uani d 1 C
C11 0.4008(2) 0.85089(18) 0.51768(16) 0.0225(4) Uani d 1 C
C2 0.1056(2) 0.3851(2) -0.25297(18) 0.0304(4) Uani d 1 C
C1 0.1996(2) 0.2295(2) -0.11181(19) 0.0299(4) Uani d 1 C

loop_
_atom_site_aniso_label
_atom_site_aniso_U_11
_atom_site_aniso_U_22
_atom_site_aniso_U_33
_atom_site_aniso_U_12
_atom_site_aniso_U_13
_atom_site_aniso_U_23
O1 0.0382(8) 0.0324(7) 0.0260(6) 0.0086(6) 0.0043(5) -0.0062(5)
C15 0.0422(13) 0.0531(14) 0.0455(13) 0.0068(11) 0.0117(10) -0.0097(11)
F2 0.0329(6) 0.0324(6) 0.0221(5) 0.0113(4) -0.0031(4) -0.0011(4)
F4 0.0381(6) 0.0249(5) 0.0278(5) 0.0154(4) 0.0009(4) -0.0012(4)
F1 0.0373(6) 0.0233(5) 0.0290(5) 0.0150(4) 0.0019(4) -0.0041(4)
F3 0.0368(6) 0.0284(5) 0.0240(5) 0.0150(4) -0.0044(4) -0.0043(4)
C10 0.0242(9) 0.0213(8) 0.0189(8) 0.0086(7) 0.0013(6) -0.0026(6)
C4 0.0244(8) 0.0204(8) 0.0185(7) 0.0037(6) 0.0059(6) -0.0021(6)
C7 0.0250(9) 0.0204(8) 0.0199(7) 0.0049(6) 0.0054(7) -0.0012(6)
C5 0.0267(9) 0.0206(8) 0.0234(8) 0.0087(7) 0.0063(7) -0.0006(6)
C9 0.0239(9) 0.0265(8) 0.0181(7) 0.0051(7) 0.0014(6) 0.0002(6)
C3 0.0253(9) 0.0245(8) 0.0205(8) 0.0034(7) 0.0060(7) -0.0047(6)
C6 0.0235(9) 0.0249(8) 0.0200(7) 0.0084(7) 0.0022(6) 0.0002(6)
C8 0.0262(9) 0.0209(8) 0.0231(8) 0.0090(7) 0.0068(7) -0.0001(6)
N1 0.0403(9) 0.0294(8) 0.0290(8) 0.0028(7) 0.0056(7) -0.0098(6)
C14 0.0322(10) 0.0211(8) 0.0240(8) 0.0056(7) 0.0049(7) -0.0011(7)
N2 0.0432(10) 0.0305(8) 0.0238(7) 0.0030(7) 0.0064(7) -0.0066(6)
C13 0.0351(10) 0.0249(9) 0.0198(8) 0.0087(8) 0.0052(7) 0.0003(7)
C12 0.0273(9) 0.0219(8) 0.0204(7) 0.0105(7) 0.0047(6) 0.0001(6)
C11 0.0256(9) 0.0205(8) 0.0214(8) 0.0087(6) 0.0026(7) -0.0006(6)
C2 0.0370(10) 0.0269(9) 0.0222(8) 0.0035(8) 0.0053(7) -0.0047(7)
C1 0.0356(10) 0.0272(9) 0.0239(8) 0.0087(7) 0.0026(7) -0.0063(7)

loop_
_atom_type_symbol
_atom_type_description
_atom_type_scat_dispersion_real
_atom_type_scat_dispersion_imag
_atom_type_scat_source
C C 0.0033 0.0016 'International Tables Vol C Tables 4.2.6.8 and 6.1.1.4'
H H 0 0 'International Tables Vol C Tables 4.2.6.8 and 6.1.1.4'
N N 0.0061 0.0033 'International Tables Vol C Tables 4.2.6.8 and 6.1.1.4'
F F 0.0171 0.0103 'International Tables Vol C Tables 4.2.6.8 and 6.1.1.4'
O O 0.0106 0.006 'International Tables Vol C Tables 4.2.6.8 and 6.1.1.4'

loop_
_geom_angle_atom_site_label_1
_geom_angle_atom_site_label_2
_geom_angle_atom_site_label_3
_geom_angle
_geom_angle_site_symmetry_1
_geom_angle_site_symmetry_3
C12 C10 C11 121.59(14) . .
C12 C10 C7 119.65(14) . .
C11 C10 C7 118.76(14) . .
C9 C4 C5 114.32(14) . .
C9 C4 C3 122.98(14) . .
C5 C4 C3 122.71(15) . .
C6 C7 C8 114.95(14) . .
C6 C7 C10 122.06(14) . .
C8 C7 C10 122.98(14) . .
F1 C5 C6 117.52(14) . .
F1 C5 C4 119.77(13) . .
C6 C5 C4 122.71(15) . .
F2 C9 C8 117.39(14) . .
F2 C9 C4 119.85(14) . .
C8 C9 C4 122.75(15) . .
C1 C3 C2 103.85(14) . .
C1 C3 C4 128.25(15) . .
C2 C3 C4 127.90(15) . .
F3 C6 C5 117.62(14) . .
F3 C6 C7 119.69(13) . .
C5 C6 C7 122.68(15) . .
F4 C8 C9 117.80(14) . .
F4 C8 C7 119.62(14) . .
C9 C8 C7 122.58(15) . .
C1 N1 N2 109.95(15) . .
C2 N2 N1 107.60(14) . .
C10 C12 C11 119.33(14) . 2_676
C10 C12 C13 121.30(14) . .
C11 C12 C13 119.37(14) 2_676 .
C12 C11 C10 119.09(15) 2_676 .
C12 C11 C14 118.92(14) 2_676 .
C10 C11 C14 121.99(14) . .
N2 C2 C3 110.17(17) . .
N1 C1 C3 108.43(16) . .

loop_
_geom_bond_atom_site_label_1
_geom_bond_atom_site_label_2
_geom_bond_site_symmetry_2
_geom_bond_distance
O1 C15 . 1.419(3)
F2 C9 . 1.3451(19)
F4 C8 . 1.3466(18)
F1 C5 . 1.3480(18)
F3 C6 . 1.3458(18)
C10 C12 . 1.399(2)
C10 C11 . 1.404(2)
C10 C7 . 1.499(2)
C4 C9 . 1.392(2)
C4 C5 . 1.393(2)
C4 C3 . 1.466(2)
C7 C6 . 1.384(2)
C7 C8 . 1.385(2)
C5 C6 . 1.381(2)
C9 C8 . 1.383(2)
C3 C1 . 1.392(2)
C3 C2 . 1.402(2)
N1 C1 . 1.338(2)
N1 N2 . 1.342(2)
C14 C11 . 1.509(2)
N2 C2 . 1.326(2)
C13 C12 . 1.510(2)
C12 C11 2_676 1.401(2)
C11 C12 2_676 1.401(2)
